data_1517770
loop_
_publ_author_name
'Yan Zhao'
'Lu-Lu He'
'Hong Xu'
'Xiao-Yuan Li'
'Shuang-Quan Zang'

_publ_section_title
;
 Two metal-organic coordination polymers assembled from a flexible
 iodo-dicarboxylate ligand and N-donor ancillary ligands
;
_journal_name_full
;
Inorganica Chimica Acta
;
_journal_page_first 201
_journal_page_last 205
_journal_volume 404
_journal_year 2013
_chemical_formula_moiety 'C25 H21 I N3 O7 Zn, H2 O'
_chemical_formula_sum 'C25 H23 I N3 O8 Zn'
_chemical_formula_weight 685.73
_space_group_IT_number 2
_symmetry_cell_setting triclinic
_symmetry_space_group_name_Hall '-P 1'
_symmetry_space_group_name_H-M 'P -1'
_atom_sites_solution_hydrogens geom
_atom_sites_solution_primary direct
_atom_sites_solution_secondary difmap
_cell_angle_alpha 83.00(3)
_cell_angle_beta 88.99(3)
_cell_angle_gamma 82.75(3)
_cell_formula_units_Z 2
_cell_length_a 7.5071(15)
_cell_length_b 13.077(3)
_cell_length_c 13.528(3)
_cell_measurement_reflns_used 3133
_cell_measurement_temperature 296(2)
_cell_measurement_theta_max 29.1205
_cell_measurement_theta_min 2.3195
_cell_volume 1307.6(5)
_computing_cell_refinement 'APEX 2'
_computing_data_collection 'APEX 2(Bruker, 2009)'
_computing_data_reduction 'SAINT(Bruker, 2009)'
_computing_molecular_graphics 'SHELXTL(Bruker, 2009)'
_computing_publication_material SHELXTL
_computing_structure_refinement 'SHELXL-97 (Sheldrick, 2008)'
_computing_structure_solution 'SHELXS-97 (Sheldrick, 2008)'
_diffrn_ambient_temperature 296(2)
_diffrn_measured_fraction_theta_full 0.997
_diffrn_measured_fraction_theta_max 0.997
_diffrn_measurement_device_type 'Bruker Smart APEX II CCD area detector'
_diffrn_measurement_method 'phi and omega scans'
_diffrn_radiation_monochromator graphite
_diffrn_radiation_source 'fine-focus sealed tube'
_diffrn_radiation_type MoK\a
_diffrn_radiation_wavelength 0.71073
_diffrn_reflns_av_R_equivalents 0.0340
_diffrn_reflns_av_sigmaI/netI 0.0442
_diffrn_reflns_limit_h_max 8
_diffrn_reflns_limit_h_min -8
_diffrn_reflns_limit_k_max 13
_diffrn_reflns_limit_k_min -15
_diffrn_reflns_limit_l_max 16
_diffrn_reflns_limit_l_min -16
_diffrn_reflns_number 12151
_diffrn_reflns_theta_full 25.00
_diffrn_reflns_theta_max 25.00
_diffrn_reflns_theta_min 2.05
_exptl_absorpt_coefficient_mu 2.174
_exptl_absorpt_correction_T_max 0.7089
_exptl_absorpt_correction_T_min 0.6463
_exptl_absorpt_correction_type multi-scan
_exptl_absorpt_process_details 'SADABS(Bruker, 2009)'
_exptl_crystal_colour Colorless
_exptl_crystal_density_diffrn 1.742
_exptl_crystal_density_method 'not measured'
_exptl_crystal_description Prism
_exptl_crystal_F_000 682
_exptl_crystal_size_max 0.22
_exptl_crystal_size_mid 0.18
_exptl_crystal_size_min 0.17
_refine_diff_density_max 0.993
_refine_diff_density_min -0.872
_refine_diff_density_rms 0.083
_refine_ls_extinction_method none
_refine_ls_goodness_of_fit_ref 1.063
_refine_ls_hydrogen_treatment constr
_refine_ls_matrix_type full
_refine_ls_number_parameters 343
_refine_ls_number_reflns 4569
_refine_ls_number_restraints 1
_refine_ls_restrained_S_all 1.069
_refine_ls_R_factor_all 0.0620
_refine_ls_R_factor_gt 0.0479
_refine_ls_shift/su_max 0.001
_refine_ls_shift/su_mean 0.000
_refine_ls_structure_factor_coef Fsqd
_refine_ls_weighting_details 'calc w=1/[\s^2^(Fo^2^)+(0.0569P)^2^+1.2169P] where P=(Fo^2^+2Fc^2^)/3'
_refine_ls_weighting_scheme calc
_refine_ls_wR_factor_gt 0.1126
_refine_ls_wR_factor_ref 0.1225
_reflns_number_gt 3748
_reflns_number_total 4569
_reflns_threshold_expression >2sigma(I)
_cod_data_source_file ICA-2013-404-201-205-1.cif
_cod_data_source_block compound1
_cod_database_code 1517770

loop_
_symmetry_equiv_pos_as_xyz
'x, y, z'
'-x, -y, -z'

loop_
_atom_site_label
_atom_site_type_symbol
_atom_site_fract_x
_atom_site_fract_y
_atom_site_fract_z
_atom_site_U_iso_or_equiv
_atom_site_adp_type
_atom_site_occupancy
_atom_site_symmetry_multiplicity
_atom_site_calc_flag
_atom_site_refinement_flags
Zn1 Zn -0.01706(8) 0.77980(5) 0.84594(4) 0.03901(18) Uani 1 1 d U
O1 O 0.0965(6) 0.6348(3) 0.9449(3) 0.0558(10) Uani 1 1 d .
O2 O -0.1012(6) 0.7493(3) 1.0045(3) 0.0559(10) Uani 1 1 d U
O3 O 0.1735(5) 1.0867(3) 1.2026(3) 0.0458(9) Uani 1 1 d .
O4 O 0.3897(5) 1.1332(3) 1.2931(3) 0.0537(10) Uani 1 1 d .
O5 O -0.0774(6) 0.6394(3) 1.1935(3) 0.0650(12) Uani 1 1 d .
O6 O 0.3272(5) 0.8869(3) 1.2196(3) 0.0468(9) Uani 1 1 d .
O1W O -0.2341(5) 0.6944(3) 0.8105(3) 0.0564(10) Uani 1 1 d .
H1WA H -0.2728 0.7174 0.7523 0.085 Uiso 1 1 d R
H1WB H -0.3187 0.7030 0.8524 0.085 Uiso 1 1 d R
O2W O 0.5207(11) 0.5654(5) 0.9051(4) 0.138(3) Uani 1 1 d .
H2WB H 0.5172 0.5711 0.8419 0.166 Uiso 1 1 d R
H2WA H 0.4148 0.5652 0.9284 0.207 Uiso 1 1 d R
N1 N 0.1835(5) 0.8666(3) 0.8917(3) 0.0390(10) Uani 1 1 d .
N2 N 0.4323(7) 0.5329(4) 0.2741(4) 0.0618(14) Uani 1 1 d .
N3 N 0.1261(6) 0.7248(3) 0.7236(3) 0.0404(10) Uani 1 1 d .
C1 C -0.0628(7) 0.8225(5) 1.3693(4) 0.0462(13) Uani 1 1 d .
C2 C -0.1131(8) 0.7448(5) 1.3201(4) 0.0559(16) Uani 1 1 d .
H2 H -0.2097 0.7103 1.3429 0.067 Uiso 1 1 calc R
C3 C -0.0173(8) 0.7180(4) 1.2356(4) 0.0486(14) Uani 1 1 d .
C4 C 0.1250(7) 0.7705(4) 1.2029(4) 0.0450(13) Uani 1 1 d .
H4 H 0.1870 0.7548 1.1454 0.054 Uiso 1 1 calc R
C5 C 0.1758(7) 0.8468(4) 1.2557(4) 0.0390(12) Uani 1 1 d .
C6 C 0.0795(7) 0.8756(4) 1.3386(4) 0.0424(12) Uani 1 1 d .
H6 H 0.1100 0.9289 1.3722 0.051 Uiso 1 1 calc R
C7 C 0.0224(9) 0.5995(4) 1.1136(4) 0.0549(16) Uani 1 1 d .
H7A H -0.0143 0.5325 1.1054 0.066 Uiso 1 1 calc R
H7B H 0.1484 0.5879 1.1319 0.066 Uiso 1 1 calc R
C8 C 0.0038(8) 0.6666(4) 1.0152(4) 0.0438(13) Uani 1 1 d .
C9 C 0.4029(7) 0.9576(4) 1.2720(4) 0.0440(13) Uani 1 1 d .
H9A H 0.5286 0.9560 1.2538 0.053 Uiso 1 1 calc R
H9B H 0.3973 0.9340 1.3427 0.053 Uiso 1 1 calc R
C10 C 0.3145(7) 1.0696(4) 1.2543(4) 0.0386(12) Uani 1 1 d .
C11 C 0.3436(7) 0.8184(4) 0.9237(4) 0.0459(13) Uani 1 1 d .
H11 H 0.3714 0.7482 0.9170 0.055 Uiso 1 1 calc R
C12 C 0.4677(7) 0.8671(4) 0.9658(4) 0.0426(13) Uani 1 1 d .
H12 H 0.5767 0.8297 0.9870 0.051 Uiso 1 1 calc R
C13 C 0.4335(6) 0.9723(4) 0.9776(3) 0.0326(11) Uani 1 1 d .
C14 C 0.2696(7) 1.0216(4) 0.9424(4) 0.0468(13) Uani 1 1 d .
H14 H 0.2397 1.0922 0.9464 0.056 Uiso 1 1 calc R
C15 C 0.1496(7) 0.9673(4) 0.9014(4) 0.0480(14) Uani 1 1 d .
H15 H 0.0395 1.0027 0.8794 0.058 Uiso 1 1 calc R
C16 C 0.1048(8) 0.6290(4) 0.7042(4) 0.0521(15) Uani 1 1 d .
H16 H 0.0428 0.5876 0.7500 0.062 Uiso 1 1 calc R
C17 C 0.1707(8) 0.5895(4) 0.6198(4) 0.0514(14) Uani 1 1 d .
H17 H 0.1540 0.5221 0.6106 0.062 Uiso 1 1 calc R
C18 C 0.2613(7) 0.6473(4) 0.5483(4) 0.0395(12) Uani 1 1 d .
C19 C 0.2891(8) 0.7447(5) 0.5712(4) 0.0522(15) Uani 1 1 d .
H19 H 0.3547 0.7865 0.5279 0.063 Uiso 1 1 calc R
C20 C 0.2200(8) 0.7800(5) 0.6581(4) 0.0496(14) Uani 1 1 d .
H20 H 0.2405 0.8457 0.6711 0.060 Uiso 1 1 calc R
C21 C 0.3227(7) 0.6070(4) 0.4537(4) 0.0454(13) Uani 1 1 d .
C22 C 0.2719(8) 0.5164(5) 0.4267(5) 0.0589(16) Uani 1 1 d .
H22 H 0.1991 0.4782 0.4690 0.071 Uiso 1 1 calc R
C23 C 0.3280(9) 0.4825(6) 0.3383(5) 0.0675(18) Uani 1 1 d .
H23 H 0.2914 0.4212 0.3223 0.081 Uiso 1 1 calc R
C24 C 0.4824(8) 0.6188(5) 0.2994(5) 0.0597(16) Uani 1 1 d .
H24 H 0.5551 0.6552 0.2554 0.072 Uiso 1 1 calc R
C25 C 0.4333(8) 0.6584(5) 0.3879(4) 0.0510(14) Uani 1 1 d .
H25 H 0.4745 0.7190 0.4027 0.061 Uiso 1 1 calc R
I1 I -0.20900(5) 0.85804(4) 1.49807(3) 0.06183(18) Uani 1 1 d .

loop_
_atom_site_aniso_label
_atom_site_aniso_U_11
_atom_site_aniso_U_22
_atom_site_aniso_U_33
_atom_site_aniso_U_23
_atom_site_aniso_U_13
_atom_site_aniso_U_12
Zn1 0.0397(4) 0.0450(4) 0.0355(3) -0.0125(3) -0.0024(3) -0.0099(3)
O1 0.078(3) 0.056(2) 0.038(2) -0.0181(19) 0.004(2) -0.016(2)
O2 0.074(3) 0.047(2) 0.0456(17) -0.0069(18) -0.0097(18) -0.004(2)
O3 0.041(2) 0.047(2) 0.052(2) -0.0076(18) -0.0138(17) -0.0126(17)
O4 0.056(2) 0.062(3) 0.050(2) -0.015(2) -0.0148(19) -0.022(2)
O5 0.090(3) 0.073(3) 0.045(2) -0.028(2) 0.014(2) -0.041(2)
O6 0.051(2) 0.047(2) 0.045(2) -0.0123(17) 0.0084(17) -0.0109(18)
O1W 0.056(2) 0.060(3) 0.059(3) -0.026(2) -0.001(2) -0.012(2)
O2W 0.221(8) 0.104(5) 0.069(4) -0.012(3) 0.022(4) 0.054(5)
N1 0.034(2) 0.047(3) 0.039(2) -0.019(2) -0.0048(18) -0.0017(19)
N2 0.057(3) 0.077(4) 0.054(3) -0.030(3) -0.005(3) 0.002(3)
N3 0.041(2) 0.044(3) 0.037(2) -0.009(2) -0.0009(19) -0.009(2)
C1 0.048(3) 0.063(4) 0.031(3) -0.015(3) 0.006(2) -0.010(3)
C2 0.061(4) 0.073(4) 0.042(3) -0.019(3) 0.009(3) -0.030(3)
C3 0.065(4) 0.050(3) 0.035(3) -0.011(3) 0.000(3) -0.014(3)
C4 0.057(3) 0.052(3) 0.028(3) -0.011(2) 0.003(2) -0.006(3)
C5 0.038(3) 0.046(3) 0.034(3) -0.007(2) -0.003(2) -0.002(2)
C6 0.049(3) 0.044(3) 0.035(3) -0.011(2) -0.003(2) -0.006(2)
C7 0.089(5) 0.041(3) 0.039(3) -0.014(3) -0.006(3) -0.015(3)
C8 0.062(4) 0.026(3) 0.046(3) -0.008(2) -0.018(3) -0.011(3)
C9 0.035(3) 0.061(4) 0.037(3) -0.005(3) -0.001(2) -0.013(3)
C10 0.040(3) 0.048(3) 0.031(3) -0.007(2) 0.000(2) -0.013(2)
C11 0.040(3) 0.037(3) 0.065(4) -0.023(3) 0.001(3) -0.005(2)
C12 0.034(3) 0.044(3) 0.054(3) -0.019(3) -0.003(2) -0.004(2)
C13 0.028(2) 0.041(3) 0.031(2) -0.012(2) 0.0019(19) -0.007(2)
C14 0.044(3) 0.041(3) 0.058(3) -0.021(3) -0.011(3) 0.000(2)
C15 0.039(3) 0.049(3) 0.057(3) -0.021(3) -0.016(3) 0.005(2)
C16 0.069(4) 0.041(3) 0.045(3) -0.003(3) 0.012(3) -0.008(3)
C17 0.065(4) 0.041(3) 0.052(3) -0.017(3) 0.003(3) -0.010(3)
C18 0.033(3) 0.048(3) 0.039(3) -0.014(2) -0.007(2) 0.000(2)
C19 0.059(4) 0.061(4) 0.043(3) -0.017(3) 0.012(3) -0.024(3)
C20 0.058(4) 0.053(3) 0.044(3) -0.019(3) 0.002(3) -0.021(3)
C21 0.039(3) 0.055(3) 0.043(3) -0.016(3) -0.007(2) 0.000(3)
C22 0.061(4) 0.066(4) 0.058(4) -0.028(3) 0.004(3) -0.022(3)
C23 0.071(5) 0.076(5) 0.064(4) -0.037(4) -0.006(4) -0.014(4)
C24 0.054(4) 0.076(4) 0.052(4) -0.020(3) 0.002(3) -0.008(3)
C25 0.050(3) 0.059(4) 0.046(3) -0.019(3) 0.003(3) -0.006(3)
I1 0.0541(3) 0.0950(4) 0.0439(2) -0.0316(2) 0.00950(18) -0.0173(2)

loop_
_atom_type_symbol
_atom_type_description
_atom_type_scat_dispersion_real
_atom_type_scat_dispersion_imag
_atom_type_scat_source
C C 0.0033 0.0016 'International Tables Vol C Tables 4.2.6.8 and 6.1.1.4'
H H 0.0000 0.0000 'International Tables Vol C Tables 4.2.6.8 and 6.1.1.4'
N N 0.0061 0.0033 'International Tables Vol C Tables 4.2.6.8 and 6.1.1.4'
O O 0.0106 0.0060 'International Tables Vol C Tables 4.2.6.8 and 6.1.1.4'
Zn Zn 0.2839 1.4301 'International Tables Vol C Tables 4.2.6.8 and 6.1.1.4'
I I -0.4742 1.8119 'International Tables Vol C Tables 4.2.6.8 and 6.1.1.4'

loop_
_geom_angle_atom_site_label_1
_geom_angle_atom_site_label_2
_geom_angle_atom_site_label_3
_geom_angle
_geom_angle_site_symmetry_1
_geom_angle_site_symmetry_3
O3 Zn1 N3 108.60(16) 2_577 .
O3 Zn1 N1 90.25(15) 2_577 .
N3 Zn1 N1 96.64(16) . .
O3 Zn1 O1W 88.67(14) 2_577 .
N3 Zn1 O1W 88.14(16) . .
N1 Zn1 O1W 175.20(15) . .
O3 Zn1 O2 102.72(15) 2_577 .
N3 Zn1 O2 148.08(16) . .
N1 Zn1 O2 89.12(15) . .
O1W Zn1 O2 86.56(15) . .
O3 Zn1 O1 160.76(15) 2_577 .
N3 Zn1 O1 90.05(15) . .
N1 Zn1 O1 92.28(16) . .
O1W Zn1 O1 87.23(15) . .
O2 Zn1 O1 58.28(14) . .
C8 O1 Zn1 89.0(3) . .
C8 O2 Zn1 90.6(3) . .
C10 O3 Zn1 131.5(3) . 2_577
C3 O5 C7 118.4(5) . .
C5 O6 C9 119.6(4) . .
Zn1 O1W H1WA 109.2 . .
Zn1 O1W H1WB 109.2 . .
H1WA O1W H1WB 109.5 . .
H2WB O2W H2WA 109.5 . .
C15 N1 C11 116.7(4) . .
C15 N1 Zn1 122.4(3) . .
C11 N1 Zn1 120.5(3) . .
C24 N2 C23 116.8(5) . .
C20 N3 C16 116.8(5) . .
C20 N3 Zn1 125.8(4) . .
C16 N3 Zn1 117.0(4) . .
C2 C1 C6 122.5(5) . .
C2 C1 I1 117.7(4) . .
C6 C1 I1 119.7(4) . .
C1 C2 C3 119.3(5) . .
C1 C2 H2 120.4 . .
C3 C2 H2 120.4 . .
O5 C3 C4 126.3(5) . .
O5 C3 C2 114.3(5) . .
C4 C3 C2 119.4(5) . .
C3 C4 C5 120.0(5) . .
C3 C4 H4 120.0 . .
C5 C4 H4 120.0 . .
O6 C5 C6 124.9(5) . .
O6 C5 C4 113.9(4) . .
C6 C5 C4 121.1(5) . .
C1 C6 C5 117.6(5) . .
C1 C6 H6 121.2 . .
C5 C6 H6 121.2 . .
O5 C7 C8 115.7(5) . .
O5 C7 H7A 108.4 . .
C8 C7 H7A 108.4 . .
O5 C7 H7B 108.4 . .
C8 C7 H7B 108.4 . .
H7A C7 H7B 107.4 . .
O1 C8 O2 122.1(5) . .
O1 C8 C7 116.7(5) . .
O2 C8 C7 121.2(5) . .
O6 C9 C10 115.6(4) . .
O6 C9 H9A 108.4 . .
C10 C9 H9A 108.4 . .
O6 C9 H9B 108.4 . .
C10 C9 H9B 108.4 . .
H9A C9 H9B 107.5 . .
O4 C10 O3 127.6(5) . .
O4 C10 C9 115.7(5) . .
O3 C10 C9 116.8(4) . .
N1 C11 C12 123.1(5) . .
N1 C11 H11 118.4 . .
C12 C11 H11 118.4 . .
C11 C12 C13 121.0(5) . .
C11 C12 H12 119.5 . .
C13 C12 H12 119.5 . .
C14 C13 C12 115.3(4) . .
C14 C13 C13 122.5(6) . 2_677
C12 C13 C13 122.2(5) . 2_677
C15 C14 C13 120.6(5) . .
C15 C14 H14 119.7 . .
C13 C14 H14 119.7 . .
N1 C15 C14 123.3(5) . .
N1 C15 H15 118.4 . .
C14 C15 H15 118.4 . .
N3 C16 C17 122.6(5) . .
N3 C16 H16 118.7 . .
C17 C16 H16 118.7 . .
C16 C17 C18 121.6(5) . .
C16 C17 H17 119.2 . .
C18 C17 H17 119.2 . .
C17 C18 C19 115.1(5) . .
C17 C18 C21 121.6(5) . .
C19 C18 C21 123.3(5) . .
C20 C19 C18 120.5(5) . .
C20 C19 H19 119.7 . .
C18 C19 H19 119.7 . .
N3 C20 C19 123.2(5) . .
N3 C20 H20 118.4 . .
C19 C20 H20 118.4 . .
C25 C21 C22 116.4(5) . .
C25 C21 C18 121.7(5) . .
C22 C21 C18 122.0(5) . .
C23 C22 C21 120.5(6) . .
C23 C22 H22 119.8 . .
C21 C22 H22 119.8 . .
N2 C23 C22 123.2(6) . .
N2 C23 H23 118.4 . .
C22 C23 H23 118.4 . .
N2 C24 C25 123.9(6) . .
N2 C24 H24 118.0 . .
C25 C24 H24 118.0 . .
C21 C25 C24 119.2(6) . .
C21 C25 H25 120.4 . .
C24 C25 H25 120.4 . .

loop_
_geom_bond_atom_site_label_1
_geom_bond_atom_site_label_2
_geom_bond_distance
_geom_bond_site_symmetry_2
Zn1 O3 2.022(4) 2_577
Zn1 N3 2.108(4) .
Zn1 N1 2.139(4) .
Zn1 O1W 2.179(4) .
Zn1 O2 2.228(4) .
Zn1 O1 2.264(4) .
O1 C8 1.250(7) .
O2 C8 1.251(6) .
O3 C10 1.260(6) .
O3 Zn1 2.022(4) 2_577
O4 C10 1.233(6) .
O5 C3 1.361(7) .
O5 C7 1.419(7) .
O6 C5 1.368(6) .
O6 C9 1.410(6) .
O1W H1WA 0.8500 .
O1W H1WB 0.8500 .
O2W H2WB 0.8500 .
O2W H2WA 0.8500 .
N1 C15 1.331(6) .
N1 C11 1.338(6) .
N2 C24 1.314(8) .
N2 C23 1.330(8) .
N3 C20 1.324(7) .
N3 C16 1.340(7) .
C1 C2 1.375(8) .
C1 C6 1.377(7) .
C1 I1 2.111(5) .
C2 C3 1.397(8) .
C2 H2 0.9300 .
C3 C4 1.380(8) .
C4 C5 1.390(7) .
C4 H4 0.9300 .
C5 C6 1.389(7) .
C6 H6 0.9300 .
C7 C8 1.501(7) .
C7 H7A 0.9700 .
C7 H7B 0.9700 .
C9 C10 1.522(7) .
C9 H9A 0.9700 .
C9 H9B 0.9700 .
C11 C12 1.362(7) .
C11 H11 0.9300 .
C12 C13 1.396(7) .
C12 H12 0.9300 .
C13 C14 1.379(7) .
C13 C13 1.483(9) 2_677
C14 C15 1.378(7) .
C14 H14 0.9300 .
C15 H15 0.9300 .
C16 C17 1.368(8) .
C16 H16 0.9300 .
C17 C18 1.378(8) .
C17 H17 0.9300 .
C18 C19 1.388(7) .
C18 C21 1.486(7) .
C19 C20 1.383(7) .
C19 H19 0.9300 .
C20 H20 0.9300 .
C21 C25 1.380(8) .
C21 C22 1.380(8) .
C22 C23 1.367(8) .
C22 H22 0.9300 .
C23 H23 0.9300 .
C24 C25 1.387(8) .
C24 H24 0.9300 .
C25 H25 0.9300 .

loop_
_geom_hbond_atom_site_label_D
_geom_hbond_atom_site_label_H
_geom_hbond_atom_site_label_A
_geom_hbond_distance_DH
_geom_hbond_distance_HA
_geom_hbond_distance_DA
_geom_hbond_angle_DHA
_geom_hbond_site_symmetry_A
O2W H2WB N2 0.85 2.20 2.876(8) 136.9 2_666
O1W H1WB O2W 0.85 2.32 2.837(8) 119.1 1_455
O1W H1WA O4 0.85 2.06 2.652(6) 125.8 2_577

loop_
_geom_torsion_atom_site_label_1
_geom_torsion_atom_site_label_2
_geom_torsion_atom_site_label_3
_geom_torsion_atom_site_label_4
_geom_torsion
_geom_torsion_site_symmetry_1
_geom_torsion_site_symmetry_4
O3 Zn1 O1 C8 -11.0(6) 2_577 .
N3 Zn1 O1 C8 -177.0(3) . .
N1 Zn1 O1 C8 86.3(3) . .
O1W Zn1 O1 C8 -88.9(3) . .
O2 Zn1 O1 C8 -1.2(3) . .
O3 Zn1 O2 C8 177.9(3) 2_577 .
N3 Zn1 O2 C8 9.2(5) . .
N1 Zn1 O2 C8 -92.0(3) . .
O1W Zn1 O2 C8 90.1(3) . .
O1 Zn1 O2 C8 1.2(3) . .
O3 Zn1 N1 C15 15.6(4) 2_577 .
N3 Zn1 N1 C15 124.4(4) . .
O2 Zn1 N1 C15 -87.1(4) . .
O1 Zn1 N1 C15 -145.3(4) . .
O3 Zn1 N1 C11 -172.7(4) 2_577 .
N3 Zn1 N1 C11 -64.0(4) . .
O2 Zn1 N1 C11 84.5(4) . .
O1 Zn1 N1 C11 26.3(4) . .
O3 Zn1 N3 C20 49.9(5) 2_577 .
N1 Zn1 N3 C20 -42.6(5) . .
O1W Zn1 N3 C20 137.9(5) . .
O2 Zn1 N3 C20 -141.7(4) . .
O1 Zn1 N3 C20 -134.9(5) . .
O3 Zn1 N3 C16 -122.6(4) 2_577 .
N1 Zn1 N3 C16 144.9(4) . .
O1W Zn1 N3 C16 -34.7(4) . .
O2 Zn1 N3 C16 45.8(5) . .
O1 Zn1 N3 C16 52.6(4) . .
C6 C1 C2 C3 -0.1(9) . .
I1 C1 C2 C3 -178.9(4) . .
C7 O5 C3 C4 6.1(9) . .
C7 O5 C3 C2 -173.6(5) . .
C1 C2 C3 O5 179.4(6) . .
C1 C2 C3 C4 -0.3(9) . .
O5 C3 C4 C5 -177.5(6) . .
C2 C3 C4 C5 2.1(8) . .
C9 O6 C5 C6 4.7(7) . .
C9 O6 C5 C4 -174.0(5) . .
C3 C4 C5 O6 175.2(5) . .
C3 C4 C5 C6 -3.5(8) . .
C2 C1 C6 C5 -1.2(9) . .
I1 C1 C6 C5 177.6(4) . .
O6 C5 C6 C1 -175.5(5) . .
C4 C5 C6 C1 3.0(8) . .
C3 O5 C7 C8 -75.1(7) . .
Zn1 O1 C8 O2 2.2(5) . .
Zn1 O1 C8 C7 -178.7(4) . .
Zn1 O2 C8 O1 -2.2(5) . .
Zn1 O2 C8 C7 178.7(5) . .
O5 C7 C8 O1 177.1(5) . .
O5 C7 C8 O2 -3.8(8) . .
C5 O6 C9 C10 -81.2(6) . .
Zn1 O3 C10 O4 3.7(8) 2_577 .
Zn1 O3 C10 C9 -176.8(3) 2_577 .
O6 C9 C10 O4 -174.0(4) . .
O6 C9 C10 O3 6.4(7) . .
C15 N1 C11 C12 0.9(8) . .
Zn1 N1 C11 C12 -171.2(4) . .
N1 C11 C12 C13 -0.2(9) . .
C11 C12 C13 C14 -1.1(8) . .
C11 C12 C13 C13 -179.5(6) . 2_677
C12 C13 C14 C15 1.7(8) . .
C13 C13 C14 C15 -179.9(6) 2_677 .
C11 N1 C15 C14 -0.3(8) . .
Zn1 N1 C15 C14 171.6(4) . .
C13 C14 C15 N1 -1.1(9) . .
C20 N3 C16 C17 -2.1(9) . .
Zn1 N3 C16 C17 171.1(5) . .
N3 C16 C17 C18 -1.1(10) . .
C16 C17 C18 C19 3.7(8) . .
C16 C17 C18 C21 -176.1(5) . .
C17 C18 C19 C20 -3.3(8) . .
C21 C18 C19 C20 176.4(5) . .
C16 N3 C20 C19 2.4(8) . .
Zn1 N3 C20 C19 -170.1(4) . .
C18 C19 C20 N3 0.3(9) . .
C17 C18 C21 C25 -171.4(5) . .
C19 C18 C21 C25 8.9(8) . .
C17 C18 C21 C22 8.9(8) . .
C19 C18 C21 C22 -170.8(6) . .
C25 C21 C22 C23 -1.1(9) . .
C18 C21 C22 C23 178.7(6) . .
C24 N2 C23 C22 0.4(10) . .
C21 C22 C23 N2 0.0(11) . .
C23 N2 C24 C25 0.2(9) . .
C22 C21 C25 C24 1.6(8) . .
C18 C21 C25 C24 -178.2(5) . .
N2 C24 C25 C21 -1.2(10) . .
